data_1543632
loop_
_publ_author_name
'Lehnherr, Dan'
'Chen, Chen'
'Pedramrazi, Zahra'
'DeBlase, Catherine R.'
'Alzola, Joaquin M.'
'Keresztes, Ivan'
'Lobkovsky, Emil B.'
'Crommie, Michael F.'
'Dichtel, William R.'

_publ_section_title
;
 Sequence-defined oligo(ortho-arylene) foldamers derived from the
 benzannulation of ortho(arylene ethynylene)s
;
_journal_issue 10
_journal_name_full 'Chem. Sci.'
_journal_page_first 6357
_journal_paper_doi 10.1039/C6SC02520J
_journal_volume 7
_journal_year 2016
_chemical_formula_moiety 'C70 H46'
_chemical_formula_sum 'C70 H46'
_chemical_formula_weight 887.07
_chemical_name_systematic
; 
 ? 
;
_space_group_IT_number 15
_symmetry_cell_setting monoclinic
_symmetry_space_group_name_Hall '-C 2yc'
_symmetry_space_group_name_H-M 'C 1 2/c 1'
_atom_sites_solution_hydrogens difmap
_atom_sites_solution_primary direct
_atom_sites_solution_secondary difmap
_audit_creation_method SHELXL-97
_audit_update_record
;
2016-06-07 deposited with the CCDC.
2016-07-08 downloaded from the CCDC.
;
_cell_angle_alpha 90.00
_cell_angle_beta 98.6360(10)
_cell_angle_gamma 90.00
_cell_formula_units_Z 8
_cell_length_a 22.5254(5)
_cell_length_b 17.7308(4)
_cell_length_c 24.2495(5)
_cell_measurement_reflns_used 7938
_cell_measurement_temperature 223(2)
_cell_measurement_theta_max 26.96
_cell_measurement_theta_min 2.30
_cell_volume 9575.3(4)
_computing_cell_refinement 'Bruker SAINT+'
_computing_data_collection 'Bruker APEX2'
_computing_data_reduction 'Bruker SAINT+'
_computing_molecular_graphics 'Bruker SHELXTL'
_computing_publication_material 'Bruker SHELXTL'
_computing_structure_refinement 'SHELXL-97 (Sheldrick, 1997)'
_computing_structure_solution 'SHELXS-97 (Sheldrick, 1990)'
_diffrn_ambient_temperature 223(2)
_diffrn_measured_fraction_theta_full 0.989
_diffrn_measured_fraction_theta_max 0.989
_diffrn_measurement_device_type 'Bruker X8 APEX II diffractometer'
_diffrn_measurement_method 'phi and omega scans'
_diffrn_radiation_monochromator graphite
_diffrn_radiation_source 'fine-focus sealed tube'
_diffrn_radiation_type MoK\a
_diffrn_radiation_wavelength 0.71073
_diffrn_reflns_av_R_equivalents 0.0396
_diffrn_reflns_av_sigmaI/netI 0.0474
_diffrn_reflns_limit_h_max 28
_diffrn_reflns_limit_h_min -28
_diffrn_reflns_limit_k_max 22
_diffrn_reflns_limit_k_min -20
_diffrn_reflns_limit_l_max 30
_diffrn_reflns_limit_l_min -30
_diffrn_reflns_number 39013
_diffrn_reflns_theta_full 26.37
_diffrn_reflns_theta_max 26.37
_diffrn_reflns_theta_min 1.76
_diffrn_standards_number 0
_exptl_absorpt_coefficient_mu 0.070
_exptl_absorpt_correction_T_max 0.9965
_exptl_absorpt_correction_T_min 0.9594
_exptl_absorpt_correction_type multi-scan
_exptl_absorpt_process_details SADABS
_exptl_crystal_colour colourless
_exptl_crystal_density_diffrn 1.231
_exptl_crystal_density_method 'not measured'
_exptl_crystal_description plate
_exptl_crystal_F_000 3728
_exptl_crystal_size_max 0.60
_exptl_crystal_size_mid 0.20
_exptl_crystal_size_min 0.05
_refine_diff_density_max 0.164
_refine_diff_density_min -0.190
_refine_diff_density_rms 0.038
_refine_ls_extinction_method none
_refine_ls_goodness_of_fit_ref 1.028
_refine_ls_hydrogen_treatment refall
_refine_ls_matrix_type full
_refine_ls_number_parameters 815
_refine_ls_number_reflns 9682
_refine_ls_number_restraints 0
_refine_ls_restrained_S_all 1.028
_refine_ls_R_factor_all 0.1016
_refine_ls_R_factor_gt 0.0417
_refine_ls_shift/su_max 0.001
_refine_ls_shift/su_mean 0.000
_refine_ls_structure_factor_coef Fsqd
_refine_ls_weighting_details 'calc w=1/[\s^2^(Fo^2^)+(0.0364P)^2^+6.0071P] where P=(Fo^2^+2Fc^2^)/3'
_refine_ls_weighting_scheme calc
_refine_ls_wR_factor_gt 0.0836
_refine_ls_wR_factor_ref 0.1120
_reflns_number_gt 5632
_reflns_number_total 9682
_reflns_threshold_expression >2sigma(I)
_cod_data_source_file c6sc02520j2.cif
_cod_data_source_block dl6
_cod_depositor_comments
;
The following automatic conversions were performed:

'_symmetry_cell_setting' value 'Monoclinic' changed to 'monoclinic'
according to
/usr/data/users/saulius/crontab/automatic-downloads/rss-feeds/RSC/lib/dictionaries/cif_core.dic
dictionary named 'cif_core.dic' version 2.4.2 from 2011-04-26.

Automatic conversion script
Id: cif_fix_values 4268 2015-11-12 08:31:59Z antanas 

 Adding full bibliography for 1543631--1543639.cif.
;
_cod_original_sg_symbol_H-M C2/c
_cod_database_code 1543632

loop_
_symmetry_equiv_pos_as_xyz
'x, y, z'
'-x, y, -z+1/2'
'x+1/2, y+1/2, z'
'-x+1/2, y+1/2, -z+1/2'
'-x, -y, -z'
'x, -y, z-1/2'
'-x+1/2, -y+1/2, -z'
'x+1/2, -y+1/2, z-1/2'

loop_
_atom_site_label
_atom_site_type_symbol
_atom_site_fract_x
_atom_site_fract_y
_atom_site_fract_z
_atom_site_U_iso_or_equiv
_atom_site_adp_type
_atom_site_occupancy
_atom_site_symmetry_multiplicity
_atom_site_calc_flag
C1 C 0.06469(9) 0.09173(13) 0.01756(9) 0.0462(5) Uani 1 1 d
C2 C 0.01025(10) 0.12610(14) -0.00123(11) 0.0595(7) Uani 1 1 d
H2 H -0.0275(11) 0.0938(14) -0.0043(10) 0.080(8) Uiso 1 1 d
C3 C 0.00793(11) 0.20151(15) -0.01391(11) 0.0628(7) Uani 1 1 d
H3 H -0.0303(10) 0.2275(13) -0.0263(9) 0.075(7) Uiso 1 1 d
C4 C 0.05988(10) 0.24337(14) -0.00758(10) 0.0552(6) Uani 1 1 d
H4 H 0.0586(9) 0.2976(13) -0.0144(9) 0.065(7) Uiso 1 1 d
C5 C 0.11454(10) 0.20960(12) 0.01090(9) 0.0445(5) Uani 1 1 d
H5 H 0.1526(9) 0.2418(12) 0.0145(8) 0.055(6) Uiso 1 1 d
C6 C 0.11771(8) 0.13313(11) 0.02369(7) 0.0360(5) Uani 1 1 d
C7 C 0.17740(8) 0.09676(10) 0.03987(7) 0.0338(4) Uani 1 1 d
C8 C 0.22118(9) 0.11029(12) 0.00710(8) 0.0398(5) Uani 1 1 d
H8 H 0.2119(8) 0.1452(11) -0.0258(8) 0.046(5) Uiso 1 1 d
C9 C 0.27792(9) 0.07453(11) 0.01604(8) 0.0378(5) Uani 1 1 d
C10 C 0.32250(10) 0.08682(13) -0.01860(9) 0.0484(5) Uani 1 1 d
H10 H 0.3126(9) 0.1238(12) -0.0506(9) 0.053(6) Uiso 1 1 d
C11 C 0.37586(10) 0.04927(14) -0.00900(10) 0.0530(6) Uani 1 1 d
H11 H 0.4074(9) 0.0588(12) -0.0331(9) 0.060(6) Uiso 1 1 d
C12 C 0.38746(10) -0.00263(14) 0.03477(9) 0.0509(6) Uani 1 1 d
H12 H 0.4264(10) -0.0293(13) 0.0410(9) 0.070(7) Uiso 1 1 d
C13 C 0.34556(9) -0.01599(13) 0.06884(9) 0.0437(5) Uani 1 1 d
H13 H 0.3521(8) -0.0520(11) 0.0994(8) 0.051(6) Uiso 1 1 d
C14 C 0.28974(8) 0.02230(11) 0.06054(7) 0.0344(4) Uani 1 1 d
C15 C 0.24499(8) 0.00995(11) 0.09438(8) 0.0350(4) Uani 1 1 d
H15 H 0.2529(8) -0.0263(11) 0.1263(8) 0.043(5) Uiso 1 1 d
C16 C 0.18977(8) 0.04507(10) 0.08568(7) 0.0321(4) Uani 1 1 d
C17 C 0.14490(8) 0.02290(11) 0.12225(7) 0.0323(4) Uani 1 1 d
C18 C 0.13272(9) -0.05432(12) 0.12422(9) 0.0405(5) Uani 1 1 d
H18 H 0.1537(8) -0.0882(10) 0.1003(7) 0.039(5) Uiso 1 1 d
C19 C 0.09153(10) -0.08295(14) 0.15580(9) 0.0491(6) Uani 1 1 d
H19 H 0.0838(9) -0.1334(13) 0.1546(9) 0.059(7) Uiso 1 1 d
C20 C 0.06173(10) -0.03462(13) 0.18676(9) 0.0488(6) Uani 1 1 d
H20 H 0.0311(9) -0.0550(12) 0.2118(9) 0.067(7) Uiso 1 1 d
C21 C 0.07322(9) 0.04148(13) 0.18566(8) 0.0421(5) Uani 1 1 d
H21 H 0.0519(9) 0.0772(11) 0.2089(8) 0.051(6) Uiso 1 1 d
C22 C 0.11460(8) 0.07219(11) 0.15382(7) 0.0332(4) Uani 1 1 d
C23 C 0.12017(8) 0.15600(11) 0.15400(7) 0.0336(4) Uani 1 1 d
C24 C 0.06759(9) 0.19710(13) 0.14239(8) 0.0428(5) Uani 1 1 d
H24 H 0.0290(9) 0.1695(11) 0.1327(8) 0.046(6) Uiso 1 1 d
C25 C 0.06662(10) 0.27671(13) 0.14168(8) 0.0472(6) Uani 1 1 d
C26 C 0.01201(12) 0.31889(18) 0.13425(10) 0.0656(7) Uani 1 1 d
H26 H -0.0250(10) 0.2867(13) 0.1239(9) 0.065(8) Uiso 1 1 d
C27 C 0.01394(17) 0.39595(19) 0.13705(11) 0.0809(10) Uani 1 1 d
H27 H -0.0237(11) 0.4246(14) 0.1334(10) 0.083(8) Uiso 1 1 d
C28 C 0.06900(17) 0.43468(18) 0.14646(11) 0.0781(9) Uani 1 1 d
H28 H 0.0677(12) 0.4926(18) 0.1465(12) 0.110(10) Uiso 1 1 d
C29 C 0.12158(14) 0.39623(13) 0.15257(9) 0.0587(7) Uani 1 1 d
H29 H 0.1612(11) 0.4240(15) 0.1581(10) 0.087(9) Uiso 1 1 d
C30 C 0.12166(10) 0.31619(12) 0.15113(8) 0.0439(5) Uani 1 1 d
C31 C 0.17486(10) 0.27356(11) 0.16250(8) 0.0376(5) Uani 1 1 d
H31 H 0.2139(9) 0.3018(11) 0.1708(8) 0.046(6) Uiso 1 1 d
C32 C 0.17566(8) 0.19627(10) 0.16633(7) 0.0308(4) Uani 1 1 d
C33 C 0.23546(8) 0.15984(10) 0.18297(7) 0.0303(4) Uani 1 1 d
C34 C 0.28002(9) 0.17860(11) 0.15073(9) 0.0381(5) Uani 1 1 d
H34 H 0.2686(8) 0.2139(12) 0.1182(9) 0.054(6) Uiso 1 1 d
C35 C 0.33707(9) 0.14863(12) 0.16144(10) 0.0439(5) Uani 1 1 d
H35 H 0.3671(9) 0.1616(11) 0.1370(8) 0.054(6) Uiso 1 1 d
C36 C 0.35178(9) 0.09990(12) 0.20561(9) 0.0432(5) Uani 1 1 d
H36 H 0.3928(9) 0.0782(11) 0.2143(8) 0.057(6) Uiso 1 1 d
C37 C 0.30900(8) 0.08225(11) 0.23888(9) 0.0362(5) Uani 1 1 d
H37 H 0.3192(7) 0.0495(10) 0.2726(7) 0.032(5) Uiso 1 1 d
C38 C 0.25019(7) 0.11112(10) 0.22874(7) 0.0292(4) Uani 1 1 d
C39 C 0.20823(7) 0.08344(10) 0.26653(7) 0.0286(4) Uani 1 1 d
C40 C 0.20439(8) 0.00652(11) 0.27256(8) 0.0347(4) Uani 1 1 d
H40 H 0.2281(8) -0.0264(10) 0.2507(7) 0.037(5) Uiso 1 1 d
C41 C 0.16680(8) -0.02831(10) 0.30630(8) 0.0348(4) Uani 1 1 d
C42 C 0.16316(10) -0.10777(12) 0.31162(9) 0.0464(5) Uani 1 1 d
H42 H 0.1894(9) -0.1402(11) 0.2898(8) 0.051(6) Uiso 1 1 d
C43 C 0.12525(11) -0.13906(14) 0.34395(10) 0.0545(6) Uani 1 1 d
H43 H 0.1225(10) -0.1941(13) 0.3478(9) 0.069(7) Uiso 1 1 d
C44 C 0.08936(11) -0.09354(13) 0.37282(10) 0.0537(6) Uani 1 1 d
H44 H 0.0633(10) -0.1159(13) 0.3965(9) 0.066(7) Uiso 1 1 d
C45 C 0.09157(10) -0.01669(13) 0.36860(9) 0.0448(5) Uani 1 1 d
H45 H 0.0667(9) 0.0173(11) 0.3872(8) 0.049(6) Uiso 1 1 d
C46 C 0.13015(8) 0.01776(10) 0.33503(7) 0.0343(4) Uani 1 1 d
C47 C 0.13471(8) 0.09660(11) 0.32911(8) 0.0338(4) Uani 1 1 d
H47 H 0.1121(8) 0.1286(11) 0.3502(8) 0.040(5) Uiso 1 1 d
C48 C 0.17285(7) 0.13049(10) 0.29722(7) 0.0276(4) Uani 1 1 d
C49 C 0.17460(8) 0.21443(10) 0.29676(7) 0.0275(4) Uani 1 1 d
C50 C 0.12031(8) 0.25354(11) 0.28303(7) 0.0324(4) Uani 1 1 d
H50 H 0.0827(8) 0.2230(10) 0.2731(7) 0.037(5) Uiso 1 1 d
C51 C 0.11800(9) 0.33132(11) 0.28198(8) 0.0377(5) Uani 1 1 d
H51 H 0.0798(9) 0.3579(11) 0.2724(8) 0.047(6) Uiso 1 1 d
C52 C 0.17054(9) 0.37242(11) 0.29335(8) 0.0379(5) Uani 1 1 d
H52 H 0.1699(8) 0.4297(12) 0.2918(8) 0.055(6) Uiso 1 1 d
C53 C 0.22453(9) 0.33493(11) 0.30810(8) 0.0351(4) Uani 1 1 d
H53 H 0.2634(8) 0.3650(11) 0.3178(7) 0.043(5) Uiso 1 1 d
C54 C 0.22742(8) 0.25665(10) 0.31214(7) 0.0278(4) Uani 1 1 d
C55 C 0.28587(8) 0.22193(9) 0.33696(7) 0.0288(4) Uani 1 1 d
C56 C 0.33583(8) 0.23191(10) 0.31185(8) 0.0324(4) Uani 1 1 d
H56 H 0.3320(8) 0.2621(10) 0.2757(8) 0.041(5) Uiso 1 1 d
C57 C 0.39242(8) 0.20108(10) 0.33376(7) 0.0321(4) Uani 1 1 d
C58 C 0.44412(9) 0.21140(12) 0.30800(9) 0.0429(5) Uani 1 1 d
H58 H 0.4399(8) 0.2435(12) 0.2733(8) 0.051(6) Uiso 1 1 d
C59 C 0.49733(9) 0.17899(13) 0.32962(10) 0.0496(6) Uani 1 1 d
H59 H 0.5334(10) 0.1870(12) 0.3116(9) 0.064(7) Uiso 1 1 d
C60 C 0.50185(9) 0.13453(12) 0.37793(9) 0.0455(5) Uani 1 1 d
H60 H 0.5408(9) 0.1111(11) 0.3928(8) 0.047(6) Uiso 1 1 d
C61 C 0.45316(9) 0.12456(11) 0.40442(9) 0.0396(5) Uani 1 1 d
H61 H 0.4563(8) 0.0950(10) 0.4389(8) 0.039(5) Uiso 1 1 d
C62 C 0.39699(8) 0.15721(10) 0.38290(7) 0.0316(4) Uani 1 1 d
C63 C 0.34548(8) 0.14846(11) 0.40901(8) 0.0353(4) Uani 1 1 d
H63 H 0.3485(8) 0.1204(11) 0.4444(8) 0.046(6) Uiso 1 1 d
C64 C 0.29096(8) 0.18084(10) 0.38857(7) 0.0310(4) Uani 1 1 d
C65 C 0.24085(8) 0.17556(11) 0.42175(7) 0.0349(4) Uani 1 1 d
C66 C 0.22739(9) 0.10697(13) 0.44488(8) 0.0443(5) Uani 1 1 d
H66 H 0.2502(9) 0.0588(12) 0.4356(8) 0.050(6) Uiso 1 1 d
C67 C 0.18228(10) 0.10250(17) 0.47777(10) 0.0582(7) Uani 1 1 d
H67 H 0.1713(11) 0.0529(14) 0.4916(10) 0.082(8) Uiso 1 1 d
C68 C 0.15047(11) 0.16569(17) 0.48789(10) 0.0654(7) Uani 1 1 d
H68 H 0.1172(11) 0.1642(13) 0.5119(10) 0.083(8) Uiso 1 1 d
C69 C 0.16312(10) 0.23426(16) 0.46532(9) 0.0543(6) Uani 1 1 d
H69 H 0.1395(10) 0.2802(13) 0.4719(9) 0.067(7) Uiso 1 1 d
C70 C 0.20815(9) 0.23934(13) 0.43264(8) 0.0404(5) Uani 1 1 d
H70 H 0.2179(8) 0.2905(12) 0.4182(8) 0.050(6) Uiso 1 1 d
H1 H 0.0662(8) 0.0372(12) 0.0258(8) 0.051(6) Uiso 1 1 d

loop_
_atom_site_aniso_label
_atom_site_aniso_U_11
_atom_site_aniso_U_22
_atom_site_aniso_U_33
_atom_site_aniso_U_23
_atom_site_aniso_U_13
_atom_site_aniso_U_12
C1 0.0448(13) 0.0395(14) 0.0515(14) 0.0047(10) -0.0018(10) -0.0001(10)
C2 0.0387(14) 0.0576(17) 0.0774(17) 0.0108(13) -0.0071(12) -0.0032(11)
C3 0.0449(15) 0.0594(17) 0.0797(18) 0.0153(13) -0.0050(13) 0.0108(12)
C4 0.0557(15) 0.0416(15) 0.0654(16) 0.0144(11) -0.0005(12) 0.0070(11)
C5 0.0435(13) 0.0414(13) 0.0469(13) 0.0078(10) 0.0009(10) 0.0000(10)
C6 0.0401(11) 0.0367(12) 0.0296(10) 0.0029(8) 0.0008(8) 0.0003(9)
C7 0.0376(11) 0.0320(11) 0.0306(10) -0.0013(8) 0.0011(9) -0.0015(8)
C8 0.0450(12) 0.0406(13) 0.0333(11) 0.0059(9) 0.0039(9) 0.0014(9)
C9 0.0408(11) 0.0399(12) 0.0336(11) -0.0038(9) 0.0082(9) -0.0022(9)
C10 0.0533(14) 0.0530(15) 0.0417(13) 0.0015(11) 0.0159(11) -0.0038(11)
C11 0.0469(14) 0.0682(17) 0.0471(14) -0.0068(12) 0.0179(11) -0.0033(12)
C12 0.0421(13) 0.0679(17) 0.0432(13) -0.0070(11) 0.0077(11) 0.0064(11)
C13 0.0395(12) 0.0540(14) 0.0371(12) -0.0014(10) 0.0045(10) 0.0056(10)
C14 0.0348(11) 0.0386(12) 0.0294(10) -0.0053(8) 0.0034(8) -0.0017(9)
C15 0.0381(11) 0.0336(12) 0.0325(11) 0.0006(9) 0.0025(9) 0.0012(9)
C16 0.0356(11) 0.0308(11) 0.0293(10) -0.0024(8) 0.0032(8) -0.0019(8)
C17 0.0298(10) 0.0357(12) 0.0298(10) 0.0043(8) -0.0007(8) -0.0018(8)
C18 0.0404(12) 0.0383(13) 0.0413(12) 0.0041(9) 0.0012(10) -0.0028(9)
C19 0.0488(14) 0.0423(15) 0.0534(14) 0.0112(11) -0.0014(11) -0.0123(11)
C20 0.0393(12) 0.0605(16) 0.0459(13) 0.0110(11) 0.0041(10) -0.0132(11)
C21 0.0305(11) 0.0570(15) 0.0385(12) 0.0022(10) 0.0046(9) -0.0062(10)
C22 0.0246(10) 0.0414(12) 0.0323(10) 0.0016(8) -0.0004(8) -0.0021(8)
C23 0.0313(10) 0.0414(12) 0.0286(10) 0.0002(8) 0.0064(8) 0.0040(8)
C24 0.0340(12) 0.0574(15) 0.0374(12) 0.0026(10) 0.0064(9) 0.0086(10)
C25 0.0523(14) 0.0567(15) 0.0327(11) 0.0082(10) 0.0068(10) 0.0245(11)
C26 0.0601(17) 0.084(2) 0.0532(15) 0.0153(14) 0.0107(13) 0.0340(16)
C27 0.098(2) 0.085(2) 0.0632(18) 0.0277(15) 0.0224(17) 0.063(2)
C28 0.117(3) 0.062(2) 0.0615(18) 0.0274(14) 0.0337(18) 0.0437(19)
C29 0.093(2) 0.0424(15) 0.0454(14) 0.0171(11) 0.0240(13) 0.0231(14)
C30 0.0586(14) 0.0445(14) 0.0306(11) 0.0085(9) 0.0133(10) 0.0157(11)
C31 0.0466(13) 0.0350(13) 0.0326(11) 0.0035(8) 0.0109(9) 0.0034(10)
C32 0.0347(10) 0.0337(12) 0.0252(9) 0.0011(8) 0.0084(8) 0.0019(8)
C33 0.0292(10) 0.0282(11) 0.0338(10) -0.0064(8) 0.0060(8) -0.0029(7)
C34 0.0369(11) 0.0370(12) 0.0423(12) -0.0047(9) 0.0116(9) -0.0052(9)
C35 0.0325(12) 0.0444(13) 0.0581(14) -0.0128(11) 0.0172(11) -0.0071(9)
C36 0.0290(11) 0.0404(13) 0.0603(15) -0.0138(11) 0.0075(10) 0.0008(9)
C37 0.0339(11) 0.0328(12) 0.0410(12) -0.0052(9) 0.0021(9) 0.0026(8)
C38 0.0281(10) 0.0255(10) 0.0339(10) -0.0068(8) 0.0041(8) 0.0001(7)
C39 0.0281(10) 0.0272(11) 0.0288(10) -0.0013(7) -0.0010(8) 0.0027(7)
C40 0.0372(11) 0.0279(11) 0.0383(11) -0.0027(8) 0.0035(9) 0.0033(8)
C41 0.0372(11) 0.0297(11) 0.0351(11) 0.0007(8) -0.0028(9) 0.0000(8)
C42 0.0544(14) 0.0308(13) 0.0526(14) 0.0023(10) 0.0031(11) -0.0024(10)
C43 0.0652(16) 0.0317(14) 0.0644(16) 0.0086(11) 0.0023(13) -0.0062(11)
C44 0.0579(15) 0.0464(15) 0.0563(15) 0.0147(11) 0.0068(12) -0.0143(11)
C45 0.0453(13) 0.0427(14) 0.0466(13) 0.0055(10) 0.0072(10) -0.0068(10)
C46 0.0347(11) 0.0318(11) 0.0345(11) 0.0028(8) -0.0007(8) -0.0048(8)
C47 0.0331(11) 0.0321(12) 0.0363(11) -0.0012(8) 0.0054(9) 0.0014(8)
C48 0.0254(9) 0.0278(10) 0.0283(10) 0.0000(7) -0.0006(8) 0.0014(7)
C49 0.0312(10) 0.0279(10) 0.0241(9) 0.0007(7) 0.0066(8) 0.0025(8)
C50 0.0323(11) 0.0347(12) 0.0309(10) 0.0007(8) 0.0067(8) 0.0040(9)
C51 0.0422(12) 0.0358(13) 0.0360(11) 0.0029(9) 0.0085(9) 0.0146(10)
C52 0.0521(13) 0.0252(12) 0.0365(11) 0.0002(8) 0.0076(9) 0.0056(9)
C53 0.0437(12) 0.0280(11) 0.0334(11) -0.0009(8) 0.0053(9) -0.0012(9)
C54 0.0327(10) 0.0257(10) 0.0257(9) 0.0004(7) 0.0061(8) 0.0023(8)
C55 0.0320(10) 0.0240(10) 0.0300(10) -0.0028(7) 0.0040(8) -0.0008(7)
C56 0.0348(11) 0.0291(11) 0.0333(11) 0.0012(8) 0.0051(9) -0.0035(8)
C57 0.0324(10) 0.0294(11) 0.0346(10) -0.0048(8) 0.0052(8) -0.0031(8)
C58 0.0368(12) 0.0514(14) 0.0421(12) 0.0035(10) 0.0112(10) -0.0012(10)
C59 0.0319(12) 0.0613(16) 0.0572(15) -0.0007(12) 0.0118(11) -0.0008(11)
C60 0.0302(12) 0.0482(14) 0.0559(14) -0.0053(11) -0.0001(10) 0.0033(10)
C61 0.0366(12) 0.0379(12) 0.0426(12) -0.0009(10) 0.0002(10) 0.0015(9)
C62 0.0307(10) 0.0280(11) 0.0354(11) -0.0049(8) 0.0023(8) -0.0005(8)
C63 0.0393(11) 0.0344(12) 0.0319(11) 0.0029(9) 0.0040(9) 0.0015(9)
C64 0.0332(10) 0.0288(11) 0.0307(10) -0.0014(8) 0.0038(8) -0.0010(8)
C65 0.0319(10) 0.0446(12) 0.0273(10) 0.0027(8) 0.0017(8) 0.0003(9)
C66 0.0406(12) 0.0512(15) 0.0414(12) 0.0138(10) 0.0067(10) 0.0007(10)
C67 0.0470(14) 0.0772(19) 0.0513(15) 0.0261(13) 0.0105(11) -0.0053(13)
C68 0.0414(14) 0.104(2) 0.0542(15) 0.0159(15) 0.0187(12) 0.0056(14)
C69 0.0455(14) 0.0764(19) 0.0424(13) -0.0011(12) 0.0107(11) 0.0114(13)
C70 0.0387(12) 0.0502(14) 0.0326(11) -0.0021(10) 0.0064(9) 0.0041(10)

loop_
_atom_type_symbol
_atom_type_description
_atom_type_scat_dispersion_real
_atom_type_scat_dispersion_imag
_atom_type_scat_source
C C 0.0033 0.0016 'International Tables Vol C Tables 4.2.6.8 and 6.1.1.4'
H H 0.0000 0.0000 'International Tables Vol C Tables 4.2.6.8 and 6.1.1.4'

loop_
_geom_angle_atom_site_label_1
_geom_angle_atom_site_label_2
_geom_angle_atom_site_label_3
_geom_angle
C2 C1 C6 120.5(2)
C3 C2 C1 120.4(2)
C2 C3 C4 119.9(2)
C3 C4 C5 120.3(2)
C4 C5 C6 120.6(2)
C5 C6 C1 118.45(19)
C5 C6 C7 119.67(18)
C1 C6 C7 121.76(18)
C8 C7 C16 119.02(17)
C8 C7 C6 117.97(17)
C16 C7 C6 122.90(16)
C7 C8 C9 122.86(18)
C8 C9 C14 118.17(17)
C8 C9 C10 122.95(19)
C14 C9 C10 118.85(18)
C11 C10 C9 120.5(2)
C10 C11 C12 120.7(2)
C13 C12 C11 120.4(2)
C12 C13 C14 120.7(2)
C15 C14 C9 118.44(17)
C15 C14 C13 122.68(18)
C9 C14 C13 118.87(18)
C16 C15 C14 123.26(18)
C15 C16 C7 118.22(17)
C15 C16 C17 117.75(16)
C7 C16 C17 123.89(16)
C18 C17 C22 118.47(17)
C18 C17 C16 115.56(17)
C22 C17 C16 125.97(17)
C19 C18 C17 121.9(2)
C20 C19 C18 119.6(2)
C21 C20 C19 119.4(2)
C20 C21 C22 122.2(2)
C17 C22 C21 118.34(18)
C17 C22 C23 125.04(16)
C21 C22 C23 116.53(17)
C24 C23 C32 118.28(19)
C24 C23 C22 117.08(18)
C32 C23 C22 124.62(16)
C23 C24 C25 122.7(2)
C24 C25 C30 118.82(19)
C24 C25 C26 122.5(2)
C30 C25 C26 118.7(2)
C27 C26 C25 119.8(3)
C26 C27 C28 121.1(3)
C29 C28 C27 120.5(3)
C28 C29 C30 120.3(3)
C31 C30 C25 117.77(19)
C31 C30 C29 122.4(2)
C25 C30 C29 119.7(2)
C32 C31 C30 123.4(2)
C31 C32 C23 118.78(17)
C31 C32 C33 116.87(17)
C23 C32 C33 124.35(17)
C34 C33 C38 118.81(17)
C34 C33 C32 116.04(17)
C38 C33 C32 125.12(15)
C35 C34 C33 121.9(2)
C36 C35 C34 119.8(2)
C35 C36 C37 119.24(19)
C36 C37 C38 122.42(19)
C33 C38 C37 117.77(17)
C33 C38 C39 126.13(15)
C37 C38 C39 116.03(16)
C40 C39 C48 118.17(17)
C40 C39 C38 116.51(16)
C48 C39 C38 125.31(16)
C39 C40 C41 123.40(18)
C40 C41 C46 118.65(17)
C40 C41 C42 122.51(19)
C46 C41 C42 118.82(19)
C43 C42 C41 120.5(2)
C42 C43 C44 120.8(2)
C45 C44 C43 120.4(2)
C44 C45 C46 120.3(2)
C47 C46 C45 123.13(19)
C47 C46 C41 117.69(17)
C45 C46 C41 119.18(19)
C48 C47 C46 123.41(18)
C47 C48 C39 118.61(17)
C47 C48 C49 117.38(16)
C39 C48 C49 124.01(16)
C50 C49 C54 118.18(17)
C50 C49 C48 118.24(16)
C54 C49 C48 123.50(15)
C51 C50 C49 121.87(18)
C50 C51 C52 119.63(19)
C51 C52 C53 119.40(19)
C52 C53 C54 121.79(19)
C53 C54 C49 118.86(16)
C53 C54 C55 117.90(16)
C49 C54 C55 123.07(16)
C56 C55 C64 119.29(16)
C56 C55 C54 120.04(16)
C64 C55 C54 120.61(15)
C55 C56 C57 122.50(17)
C58 C57 C62 118.88(17)
C58 C57 C56 122.66(18)
C62 C57 C56 118.46(16)
C59 C58 C57 120.8(2)
C58 C59 C60 120.5(2)
C61 C60 C59 120.2(2)
C60 C61 C62 120.7(2)
C63 C62 C57 118.54(16)
C63 C62 C61 122.57(18)
C57 C62 C61 118.89(17)
C64 C63 C62 122.75(18)
C63 C64 C55 118.31(17)
C63 C64 C65 119.20(16)
C55 C64 C65 122.42(15)
C66 C65 C70 118.60(18)
C66 C65 C64 120.20(17)
C70 C65 C64 121.14(17)
C67 C66 C65 120.3(2)
C68 C67 C66 120.3(2)
C67 C68 C69 120.3(2)
C70 C69 C68 119.9(2)
C69 C70 C65 120.6(2)

loop_
_geom_bond_atom_site_label_1
_geom_bond_atom_site_label_2
_geom_bond_distance
C1 C2 1.384(3)
C1 C6 1.391(3)
C2 C3 1.371(3)
C3 C4 1.375(3)
C4 C5 1.382(3)
C5 C6 1.390(3)
C6 C7 1.490(2)
C7 C8 1.377(3)
C7 C16 1.435(2)
C8 C9 1.414(3)
C9 C14 1.416(3)
C9 C10 1.419(3)
C10 C11 1.363(3)
C11 C12 1.399(3)
C12 C13 1.365(3)
C13 C14 1.417(3)
C14 C15 1.409(3)
C15 C16 1.379(2)
C16 C17 1.494(2)
C17 C18 1.398(3)
C17 C22 1.404(3)
C18 C19 1.385(3)
C19 C20 1.378(3)
C20 C21 1.375(3)
C21 C22 1.406(3)
C22 C23 1.491(3)
C23 C24 1.383(3)
C23 C32 1.431(2)
C24 C25 1.412(3)
C25 C30 1.412(3)
C25 C26 1.428(3)
C26 C27 1.368(4)
C27 C28 1.406(4)
C28 C29 1.355(4)
C29 C30 1.420(3)
C30 C31 1.409(3)
C31 C32 1.373(3)
C32 C33 1.494(2)
C33 C34 1.402(2)
C33 C38 1.406(2)
C34 C35 1.379(3)
C35 C36 1.377(3)
C36 C37 1.382(3)
C37 C38 1.407(2)
C38 C39 1.495(2)
C39 C40 1.376(3)
C39 C48 1.436(2)
C40 C41 1.406(3)
C41 C46 1.417(3)
C41 C42 1.418(3)
C42 C43 1.361(3)
C43 C44 1.402(3)
C44 C45 1.368(3)
C45 C46 1.416(3)
C46 C47 1.411(3)
C47 C48 1.377(2)
C48 C49 1.489(2)
C49 C50 1.402(2)
C49 C54 1.408(2)
C50 C51 1.380(3)
C51 C52 1.382(3)
C52 C53 1.385(3)
C53 C54 1.392(2)
C54 C55 1.496(2)
C55 C56 1.369(2)
C55 C64 1.438(2)
C56 C57 1.415(2)
C57 C58 1.414(3)
C57 C62 1.414(2)
C58 C59 1.361(3)
C59 C60 1.403(3)
C60 C61 1.363(3)
C61 C62 1.418(3)
C62 C63 1.411(3)
C63 C64 1.379(2)
C64 C65 1.484(2)
C65 C66 1.392(3)
C65 C70 1.396(3)
C66 C67 1.385(3)
C67 C68 1.372(4)
C68 C69 1.381(3)
C69 C70 1.381(3)
